data_4122367
loop_
_publ_author_name
'Kundu, Pintu K.'
'Lerner, Avishai'
'Ku\<canda, Kristina'
'Leitus, Gregory'
'Klajn, Rafal'

_publ_section_title
;
 Cyclic Kinetics during Thermal Equilibration of an Axially Chiral
 Bis-Spiropyran.
;
_journal_issue 32
_journal_name_full 'Journal of the American Chemical Society'
_journal_page_first 11276
_journal_page_last 11279
_journal_paper_doi 10.1021/ja505948q
_journal_volume 136
_journal_year 2014
_chemical_formula_moiety 'C38 H32 Br2 N4 O6, C H2 Cl2'
_chemical_formula_sum 'C39 H34 Br2 Cl2 N4 O6'
_chemical_formula_weight 885.42
_chemical_name_systematic
; 
 ? 
;
_space_group_IT_number 2
_symmetry_cell_setting triclinic
_symmetry_space_group_name_Hall '-P 1'
_symmetry_space_group_name_H-M 'P -1'
_atom_sites_solution_hydrogens geom
_atom_sites_solution_primary direct
_atom_sites_solution_secondary difmap
_audit_creation_method SHELXL-97
_cell_angle_alpha 94.897(3)
_cell_angle_beta 98.175(2)
_cell_angle_gamma 114.503(2)
_cell_formula_units_Z 2
_cell_length_a 11.4948(4)
_cell_length_b 13.0509(5)
_cell_length_c 14.1702(5)
_cell_measurement_reflns_used 13151
_cell_measurement_temperature 100(2)
_cell_measurement_theta_max 26.37
_cell_measurement_theta_min 2.0
_cell_volume 1889.93(12)
_computing_cell_refinement 'Bruker Apex2'
_computing_data_collection 'Bruker Apex2'
_computing_data_reduction 'Bruker Apex2'
_computing_molecular_graphics 'Bruker SHELXTL'
_computing_publication_material 'Bruker SHELXTL'
_computing_structure_refinement 'SHELXL-97 (Sheldrick, 1997)'
_computing_structure_solution 'SHELXS-97 (Sheldrick, 1990)'
_diffrn_ambient_temperature 100(2)
_diffrn_measured_fraction_theta_full 0.990
_diffrn_measured_fraction_theta_max 0.990
_diffrn_measurement_device_type 'Bruker KappaApexII CCD'
_diffrn_measurement_method 'phi and omega scans'
_diffrn_radiation_monochromator graphite
_diffrn_radiation_source 'fine-focus sealed tube'
_diffrn_radiation_type MoK\a
_diffrn_radiation_wavelength 0.71073
_diffrn_reflns_av_R_equivalents 0.0249
_diffrn_reflns_av_sigmaI/netI 0.0457
_diffrn_reflns_limit_h_max 14
_diffrn_reflns_limit_h_min -14
_diffrn_reflns_limit_k_max 16
_diffrn_reflns_limit_k_min -13
_diffrn_reflns_limit_l_max 16
_diffrn_reflns_limit_l_min -17
_diffrn_reflns_number 13151
_diffrn_reflns_theta_full 26.02
_diffrn_reflns_theta_max 26.02
_diffrn_reflns_theta_min 2.69
_exptl_absorpt_coefficient_mu 2.339
_exptl_absorpt_correction_T_max 0.8534
_exptl_absorpt_correction_T_min 0.7998
_exptl_absorpt_correction_type multi-scan
_exptl_absorpt_process_details 'Bruker Apex2'
_exptl_crystal_colour yellow
_exptl_crystal_density_diffrn 1.556
_exptl_crystal_density_method 'not measured'
_exptl_crystal_description prism
_exptl_crystal_F_000 896
_exptl_crystal_size_max 0.10
_exptl_crystal_size_mid 0.08
_exptl_crystal_size_min 0.07
_refine_diff_density_max 0.995
_refine_diff_density_min -0.845
_refine_diff_density_rms 0.076
_refine_ls_extinction_method none
_refine_ls_goodness_of_fit_ref 1.025
_refine_ls_hydrogen_treatment constr
_refine_ls_matrix_type full
_refine_ls_number_parameters 484
_refine_ls_number_reflns 7378
_refine_ls_number_restraints 0
_refine_ls_restrained_S_all 1.025
_refine_ls_R_factor_all 0.0555
_refine_ls_R_factor_gt 0.0353
_refine_ls_shift/su_max 0.002
_refine_ls_shift/su_mean 0.000
_refine_ls_structure_factor_coef Fsqd
_refine_ls_weighting_details 'calc w=1/[\s^2^(Fo^2^)+(0.0446P)^2^+0.7080P] where P=(Fo^2^+2Fc^2^)/3'
_refine_ls_weighting_scheme calc
_refine_ls_wR_factor_gt 0.0810
_refine_ls_wR_factor_ref 0.0885
_reflns_number_gt 5703
_reflns_number_total 7378
_reflns_threshold_expression >2sigma(I)
_cod_data_source_file ja505948q_si_002.cif
_cod_data_source_block rk7
_cod_depositor_comments
;
The following automatic conversions were performed:

'_symmetry_cell_setting' value 'Triclinic' changed to 'triclinic'
according to
/usr/data/users/saulius/crontab/automatic-downloads/rss-feeds/ACS/lib/dictionaries/cif_core.dic
dictionary named 'cif_core.dic' version 2.4.2 from 2011-04-26.

Automatic conversion script
Id: cif_fix_values 2281 2013-09-26 08:29:07Z andrius 

 Adding full bibliography for 4122367--4122369.cif.
;
_cod_original_sg_symbol_Hall -P1
_cod_original_sg_symbol_H-M P-1
_cod_database_code 4122367

loop_
_symmetry_equiv_pos_as_xyz
'x, y, z'
'-x, -y, -z'

loop_
_atom_site_label
_atom_site_type_symbol
_atom_site_fract_x
_atom_site_fract_y
_atom_site_fract_z
_atom_site_U_iso_or_equiv
_atom_site_adp_type
_atom_site_occupancy
_atom_site_symmetry_multiplicity
_atom_site_calc_flag
_atom_site_refinement_flags
Br1 Br 0.12052(3) 0.13912(2) 0.51607(2) 0.02424(9) Uani 1 1 d .
Br2 Br 0.27382(3) 0.98354(2) 0.36252(2) 0.02567(9) Uani 1 1 d .
O1 O -0.14187(19) 0.27882(17) 0.28127(13) 0.0227(4) Uani 1 1 d .
O2 O -0.7306(2) 0.0687(2) 0.09609(18) 0.0424(6) Uani 1 1 d .
O3 O -0.6509(2) 0.06658(18) -0.03397(16) 0.0347(6) Uani 1 1 d .
O4 O 0.35693(18) 0.64505(16) 0.19566(13) 0.0197(4) Uani 1 1 d .
O5 O 0.5799(2) 0.6175(2) -0.17639(16) 0.0368(6) Uani 1 1 d .
O6 O 0.3726(2) 0.52710(19) -0.23488(14) 0.0332(5) Uani 1 1 d .
N1 N 0.0713(2) 0.40889(19) 0.28433(16) 0.0181(5) Uani 1 1 d .
N2 N -0.6382(3) 0.0882(2) 0.0542(2) 0.0294(6) Uani 1 1 d .
N3 N 0.4160(2) 0.65842(19) 0.36080(16) 0.0160(5) Uani 1 1 d .
N4 N 0.4659(3) 0.5780(2) -0.16760(17) 0.0255(6) Uani 1 1 d .
C1 C 0.1878(3) 0.5062(2) 0.45583(19) 0.0169(6) Uani 1 1 d .
C2 C 0.2228(3) 0.4838(2) 0.5471(2) 0.0192(6) Uani 1 1 d .
H2 H 0.2640 0.5457 0.5992 0.023 Uiso 1 1 calc R
C3 C 0.2004(3) 0.3758(2) 0.5655(2) 0.0187(6) Uani 1 1 d .
H3 H 0.2253 0.3636 0.6289 0.022 Uiso 1 1 calc R
C4 C 0.1408(3) 0.2852(2) 0.4895(2) 0.0173(6) Uani 1 1 d .
C5 C 0.0970(3) 0.3003(2) 0.39850(19) 0.0164(6) Uani 1 1 d .
C6 C 0.1200(3) 0.4113(2) 0.38224(19) 0.0175(6) Uani 1 1 d .
C7 C 0.0347(3) 0.4967(2) 0.2519(2) 0.0237(7) Uani 1 1 d .
H7A H -0.0226 0.5088 0.2921 0.036 Uiso 1 1 calc R
H7B H -0.0113 0.4721 0.1844 0.036 Uiso 1 1 calc R
H7C H 0.1133 0.5681 0.2574 0.036 Uiso 1 1 calc R
C8 C 0.0324(3) 0.2193(2) 0.3031(2) 0.0204(6) Uani 1 1 d .
C9 C -0.0780(3) 0.1026(2) 0.3054(2) 0.0258(7) Uani 1 1 d .
H9A H -0.0409 0.0518 0.3285 0.039 Uiso 1 1 calc R
H9B H -0.1305 0.0696 0.2403 0.039 Uiso 1 1 calc R
H9C H -0.1333 0.1117 0.3490 0.039 Uiso 1 1 calc R
C10 C 0.1385(3) 0.2027(3) 0.2569(2) 0.0264(7) Uani 1 1 d .
H10A H 0.2034 0.2769 0.2480 0.040 Uiso 1 1 calc R
H10B H 0.0983 0.1531 0.1942 0.040 Uiso 1 1 calc R
H10C H 0.1810 0.1675 0.2994 0.040 Uiso 1 1 calc R
C11 C -0.0221(3) 0.2923(2) 0.2468(2) 0.0197(6) Uani 1 1 d .
C12 C -0.0444(3) 0.2650(2) 0.1387(2) 0.0233(6) Uani 1 1 d .
H12 H 0.0288 0.2805 0.1089 0.028 Uiso 1 1 calc R
C13 C -0.1627(3) 0.2202(2) 0.0833(2) 0.0240(7) Uani 1 1 d .
H13 H -0.1719 0.2013 0.0155 0.029 Uiso 1 1 calc R
C14 C -0.2780(3) 0.1992(2) 0.1238(2) 0.0209(6) Uani 1 1 d .
C15 C -0.2611(3) 0.2319(2) 0.2232(2) 0.0192(6) Uani 1 1 d .
C16 C -0.3660(3) 0.2194(2) 0.2667(2) 0.0218(6) Uani 1 1 d .
H16 H -0.3521 0.2426 0.3344 0.026 Uiso 1 1 calc R
C17 C -0.4903(3) 0.1733(2) 0.2118(2) 0.0229(6) Uani 1 1 d .
H17 H -0.5629 0.1647 0.2405 0.028 Uiso 1 1 calc R
C18 C -0.5065(3) 0.1396(2) 0.1131(2) 0.0240(7) Uani 1 1 d .
C19 C -0.4037(3) 0.1521(2) 0.0685(2) 0.0227(6) Uani 1 1 d .
H19 H -0.4183 0.1289 0.0008 0.027 Uiso 1 1 calc R
C20 C 0.2226(3) 0.6258(2) 0.43915(18) 0.0164(6) Uani 1 1 d .
C21 C 0.1487(3) 0.6807(2) 0.46974(19) 0.0188(6) Uani 1 1 d .
H21 H 0.0842 0.6433 0.5061 0.023 Uiso 1 1 calc R
C22 C 0.1667(3) 0.7865(2) 0.4488(2) 0.0207(6) Uani 1 1 d .
H22 H 0.1175 0.8229 0.4721 0.025 Uiso 1 1 calc R
C23 C 0.2579(3) 0.8396(2) 0.39292(19) 0.0177(6) Uani 1 1 d .
C24 C 0.3339(3) 0.7908(2) 0.36155(18) 0.0161(6) Uani 1 1 d .
C25 C 0.3200(3) 0.6860(2) 0.39021(18) 0.0152(6) Uani 1 1 d .
C26 C 0.4233(3) 0.5502(2) 0.3661(2) 0.0227(6) Uani 1 1 d .
H26A H 0.4192 0.5325 0.4317 0.034 Uiso 1 1 calc R
H26B H 0.5055 0.5557 0.3498 0.034 Uiso 1 1 calc R
H26C H 0.3500 0.4896 0.3203 0.034 Uiso 1 1 calc R
C27 C 0.4407(3) 0.8294(2) 0.30316(19) 0.0181(6) Uani 1 1 d .
C28 C 0.4103(3) 0.8703(3) 0.2092(2) 0.0244(7) Uani 1 1 d .
H28A H 0.3225 0.8177 0.1743 0.037 Uiso 1 1 calc R
H28B H 0.4739 0.8726 0.1692 0.037 Uiso 1 1 calc R
H28C H 0.4149 0.9468 0.2237 0.037 Uiso 1 1 calc R
C29 C 0.5658(3) 0.9232(2) 0.3683(2) 0.0263(7) Uani 1 1 d .
H29A H 0.5491 0.9881 0.3906 0.039 Uiso 1 1 calc R
H29B H 0.6360 0.9484 0.3315 0.039 Uiso 1 1 calc R
H29C H 0.5917 0.8926 0.4242 0.039 Uiso 1 1 calc R
C30 C 0.4573(3) 0.7167(2) 0.28239(18) 0.0179(6) Uani 1 1 d .
C31 C 0.5907(3) 0.7348(2) 0.2689(2) 0.0196(6) Uani 1 1 d .
H31 H 0.6587 0.7617 0.3243 0.024 Uiso 1 1 calc R
C32 C 0.6189(3) 0.7154(2) 0.1841(2) 0.0208(6) Uani 1 1 d .
H32 H 0.7070 0.7345 0.1795 0.025 Uiso 1 1 calc R
C33 C 0.5172(3) 0.6651(2) 0.0975(2) 0.0188(6) Uani 1 1 d .
C34 C 0.3875(3) 0.6287(2) 0.10912(19) 0.0172(6) Uani 1 1 d .
C35 C 0.2843(3) 0.5710(2) 0.0312(2) 0.0225(6) Uani 1 1 d .
H35 H 0.1969 0.5436 0.0405 0.027 Uiso 1 1 calc R
C36 C 0.3098(3) 0.5537(2) -0.0600(2) 0.0241(7) Uani 1 1 d .
H36 H 0.2404 0.5157 -0.1141 0.029 Uiso 1 1 calc R
C37 C 0.4381(3) 0.5929(2) -0.07069(19) 0.0199(6) Uani 1 1 d .
C38 C 0.5419(3) 0.6468(2) 0.00632(19) 0.0198(6) Uani 1 1 d .
H38 H 0.6289 0.6708 -0.0032 0.024 Uiso 1 1 calc R
Cl1 Cl 0.00690(12) 0.72121(9) 0.14693(10) 0.0697(4) Uani 1 1 d .
Cl2 Cl -0.08916(9) 0.87009(9) 0.05859(8) 0.0527(3) Uani 1 1 d .
C41 C 0.0174(4) 0.8599(3) 0.1527(3) 0.0448(10) Uani 1 1 d .
H41A H -0.0025 0.8820 0.2149 0.054 Uiso 1 1 calc R
H41B H 0.1077 0.9139 0.1505 0.054 Uiso 1 1 calc R

loop_
_atom_site_aniso_label
_atom_site_aniso_U_11
_atom_site_aniso_U_22
_atom_site_aniso_U_33
_atom_site_aniso_U_23
_atom_site_aniso_U_13
_atom_site_aniso_U_12
Br1 0.02428(17) 0.01418(15) 0.03338(17) 0.00500(12) 0.00011(13) 0.00900(13)
Br2 0.03629(19) 0.01723(16) 0.02943(17) 0.00723(12) 0.01013(13) 0.01550(14)
O1 0.0165(11) 0.0266(11) 0.0202(10) -0.0008(8) 0.0036(8) 0.0056(9)
O2 0.0181(13) 0.0505(16) 0.0511(15) 0.0153(12) 0.0052(11) 0.0067(12)
O3 0.0274(13) 0.0297(13) 0.0389(14) -0.0017(10) -0.0072(10) 0.0102(11)
O4 0.0135(10) 0.0223(11) 0.0201(10) 0.0005(8) 0.0043(8) 0.0049(9)
O5 0.0399(16) 0.0426(15) 0.0298(12) 0.0055(10) 0.0180(11) 0.0161(12)
O6 0.0490(15) 0.0311(13) 0.0193(11) -0.0010(9) 0.0022(10) 0.0196(12)
N1 0.0164(12) 0.0197(12) 0.0176(12) 0.0041(9) 0.0030(9) 0.0073(10)
N2 0.0208(15) 0.0195(14) 0.0447(17) 0.0076(12) -0.0005(13) 0.0074(12)
N3 0.0157(12) 0.0153(12) 0.0204(12) 0.0069(9) 0.0085(9) 0.0077(10)
N4 0.0415(18) 0.0184(13) 0.0218(13) 0.0041(10) 0.0093(12) 0.0168(13)
C1 0.0141(14) 0.0175(14) 0.0218(14) 0.0063(11) 0.0069(11) 0.0077(12)
C2 0.0158(15) 0.0175(14) 0.0227(14) 0.0017(11) 0.0058(11) 0.0053(12)
C3 0.0183(15) 0.0173(14) 0.0206(14) 0.0065(11) 0.0039(12) 0.0073(12)
C4 0.0139(14) 0.0134(14) 0.0278(15) 0.0075(11) 0.0077(11) 0.0070(11)
C5 0.0130(14) 0.0161(14) 0.0210(14) 0.0026(11) 0.0068(11) 0.0062(12)
C6 0.0151(14) 0.0207(15) 0.0197(14) 0.0041(11) 0.0077(11) 0.0091(12)
C7 0.0228(16) 0.0227(16) 0.0256(15) 0.0056(12) -0.0001(13) 0.0111(13)
C8 0.0201(16) 0.0198(15) 0.0206(14) 0.0008(12) 0.0065(12) 0.0078(13)
C9 0.0229(17) 0.0174(15) 0.0283(16) 0.0002(12) 0.0039(13) 0.0013(13)
C10 0.0298(18) 0.0226(16) 0.0287(16) -0.0001(13) 0.0088(13) 0.0130(14)
C11 0.0167(15) 0.0222(15) 0.0206(14) 0.0012(11) 0.0070(11) 0.0082(13)
C12 0.0204(16) 0.0244(16) 0.0230(15) 0.0021(12) 0.0090(12) 0.0065(13)
C13 0.0263(17) 0.0236(16) 0.0193(14) 0.0015(12) 0.0059(12) 0.0080(14)
C14 0.0229(16) 0.0108(13) 0.0269(15) 0.0024(11) 0.0031(12) 0.0058(12)
C15 0.0183(15) 0.0129(14) 0.0248(15) 0.0025(11) 0.0020(12) 0.0060(12)
C16 0.0229(16) 0.0171(15) 0.0252(15) 0.0044(12) 0.0038(12) 0.0084(13)
C17 0.0201(16) 0.0157(14) 0.0348(17) 0.0076(12) 0.0069(13) 0.0084(13)
C18 0.0197(16) 0.0150(14) 0.0345(17) 0.0078(12) -0.0011(13) 0.0061(13)
C19 0.0264(17) 0.0154(14) 0.0242(15) 0.0043(12) 0.0025(13) 0.0076(13)
C20 0.0189(15) 0.0165(14) 0.0145(13) 0.0009(11) 0.0042(11) 0.0083(12)
C21 0.0193(15) 0.0169(14) 0.0205(14) 0.0038(11) 0.0079(12) 0.0068(12)
C22 0.0219(16) 0.0201(15) 0.0241(15) 0.0019(12) 0.0068(12) 0.0127(13)
C23 0.0211(15) 0.0121(13) 0.0206(14) 0.0030(11) 0.0023(11) 0.0084(12)
C24 0.0163(14) 0.0151(14) 0.0143(13) 0.0023(10) 0.0030(11) 0.0043(12)
C25 0.0159(14) 0.0136(13) 0.0147(13) -0.0006(10) 0.0020(11) 0.0060(12)
C26 0.0208(16) 0.0188(15) 0.0331(16) 0.0076(12) 0.0110(13) 0.0107(13)
C27 0.0204(15) 0.0154(14) 0.0161(13) 0.0037(11) 0.0044(11) 0.0049(12)
C28 0.0338(18) 0.0237(16) 0.0190(14) 0.0089(12) 0.0100(13) 0.0130(14)
C29 0.0223(17) 0.0185(15) 0.0324(17) 0.0002(13) 0.0062(13) 0.0038(13)
C30 0.0170(15) 0.0188(15) 0.0159(13) 0.0005(11) 0.0018(11) 0.0068(12)
C31 0.0146(15) 0.0227(15) 0.0202(14) 0.0042(12) 0.0026(11) 0.0069(12)
C32 0.0147(15) 0.0197(15) 0.0275(15) 0.0065(12) 0.0070(12) 0.0057(12)
C33 0.0220(16) 0.0128(14) 0.0228(14) 0.0042(11) 0.0059(12) 0.0081(12)
C34 0.0221(15) 0.0126(13) 0.0194(14) 0.0040(11) 0.0054(11) 0.0090(12)
C35 0.0185(15) 0.0187(15) 0.0250(15) 0.0000(12) 0.0008(12) 0.0047(13)
C36 0.0299(18) 0.0183(15) 0.0213(15) -0.0015(12) -0.0015(13) 0.0105(14)
C37 0.0310(17) 0.0155(14) 0.0182(14) 0.0042(11) 0.0076(12) 0.0138(13)
C38 0.0244(16) 0.0156(14) 0.0243(15) 0.0070(11) 0.0103(12) 0.0110(13)
Cl1 0.0580(7) 0.0446(6) 0.1037(9) 0.0308(6) 0.0050(6) 0.0193(6)
Cl2 0.0306(5) 0.0646(7) 0.0649(6) 0.0324(5) 0.0086(4) 0.0185(5)
C41 0.036(2) 0.040(2) 0.049(2) 0.0051(17) -0.0032(17) 0.0119(18)

loop_
_atom_type_symbol
_atom_type_description
_atom_type_scat_dispersion_real
_atom_type_scat_dispersion_imag
_atom_type_scat_source
C C 0.0033 0.0016 'International Tables Vol C Tables 4.2.6.8 and 6.1.1.4'
H H 0.0000 0.0000 'International Tables Vol C Tables 4.2.6.8 and 6.1.1.4'
N N 0.0061 0.0033 'International Tables Vol C Tables 4.2.6.8 and 6.1.1.4'
O O 0.0106 0.0060 'International Tables Vol C Tables 4.2.6.8 and 6.1.1.4'
Cl Cl 0.1484 0.1585 'International Tables Vol C Tables 4.2.6.8 and 6.1.1.4'
Br Br -0.2901 2.4595 'International Tables Vol C Tables 4.2.6.8 and 6.1.1.4'

loop_
_geom_angle_atom_site_label_1
_geom_angle_atom_site_label_2
_geom_angle_atom_site_label_3
_geom_angle
C15 O1 C11 123.2(2)
C34 O4 C30 122.4(2)
C6 N1 C11 106.6(2)
C6 N1 C7 122.6(2)
C11 N1 C7 115.5(2)
O3 N2 O2 123.7(3)
O3 N2 C18 118.4(3)
O2 N2 C18 117.9(3)
C25 N3 C30 108.5(2)
C25 N3 C26 125.2(2)
C30 N3 C26 118.7(2)
O5 N4 O6 124.2(3)
O5 N4 C37 118.2(2)
O6 N4 C37 117.6(3)
C2 C1 C6 116.6(2)
C2 C1 C20 120.5(2)
C6 C1 C20 123.0(2)
C3 C2 C1 123.0(3)
C3 C2 H2 118.5
C1 C2 H2 118.5
C2 C3 C4 118.7(2)
C2 C3 H3 120.7
C4 C3 H3 120.7
C5 C4 C3 121.3(2)
C5 C4 Br1 121.2(2)
C3 C4 Br1 117.4(2)
C4 C5 C6 118.6(2)
C4 C5 C8 132.7(2)
C6 C5 C8 108.6(2)
C1 C6 C5 121.7(2)
C1 C6 N1 128.6(3)
C5 C6 N1 109.7(2)
N1 C7 H7A 109.5
N1 C7 H7B 109.5
H7A C7 H7B 109.5
N1 C7 H7C 109.5
H7A C7 H7C 109.5
H7B C7 H7C 109.5
C5 C8 C9 117.3(2)
C5 C8 C10 108.8(2)
C9 C8 C10 109.5(2)
C5 C8 C11 99.4(2)
C9 C8 C11 110.2(2)
C10 C8 C11 111.2(2)
C8 C9 H9A 109.5
C8 C9 H9B 109.5
H9A C9 H9B 109.5
C8 C9 H9C 109.5
H9A C9 H9C 109.5
H9B C9 H9C 109.5
C8 C10 H10A 109.5
C8 C10 H10B 109.5
H10A C10 H10B 109.5
C8 C10 H10C 109.5
H10A C10 H10C 109.5
H10B C10 H10C 109.5
N1 C11 O1 105.4(2)
N1 C11 C12 112.7(2)
O1 C11 C12 112.4(2)
N1 C11 C8 104.2(2)
O1 C11 C8 106.2(2)
C12 C11 C8 115.0(2)
C13 C12 C11 122.5(3)
C13 C12 H12 118.8
C11 C12 H12 118.8
C12 C13 C14 121.6(3)
C12 C13 H13 119.2
C14 C13 H13 119.2
C19 C14 C15 118.5(3)
C19 C14 C13 123.5(3)
C15 C14 C13 118.0(3)
O1 C15 C16 116.8(2)
O1 C15 C14 121.7(3)
C16 C15 C14 121.5(3)
C17 C16 C15 120.0(3)
C17 C16 H16 120.0
C15 C16 H16 120.0
C16 C17 C18 118.2(3)
C16 C17 H17 120.9
C18 C17 H17 120.9
C19 C18 C17 122.7(3)
C19 C18 N2 118.5(3)
C17 C18 N2 118.8(3)
C18 C19 C14 119.2(3)
C18 C19 H19 120.4
C14 C19 H19 120.4
C25 C20 C21 116.9(2)
C25 C20 C1 124.2(2)
C21 C20 C1 118.8(3)
C22 C21 C20 122.1(3)
C22 C21 H21 118.9
C20 C21 H21 118.9
C21 C22 C23 119.0(3)
C21 C22 H22 120.5
C23 C22 H22 120.5
C24 C23 C22 121.6(2)
C24 C23 Br2 121.4(2)
C22 C23 Br2 117.0(2)
C23 C24 C25 118.1(3)
C23 C24 C27 132.9(2)
C25 C24 C27 109.0(2)
C20 C25 N3 129.3(2)
C20 C25 C24 121.8(2)
N3 C25 C24 108.9(2)
N3 C26 H26A 109.5
N3 C26 H26B 109.5
H26A C26 H26B 109.5
N3 C26 H26C 109.5
H26A C26 H26C 109.5
H26B C26 H26C 109.5
C24 C27 C28 116.5(2)
C24 C27 C29 108.7(2)
C28 C27 C29 110.0(2)
C24 C27 C30 100.4(2)
C28 C27 C30 110.7(2)
C29 C27 C30 110.2(2)
C27 C28 H28A 109.5
C27 C28 H28B 109.5
H28A C28 H28B 109.5
C27 C28 H28C 109.5
H28A C28 H28C 109.5
H28B C28 H28C 109.5
C27 C29 H29A 109.5
C27 C29 H29B 109.5
H29A C29 H29B 109.5
C27 C29 H29C 109.5
H29A C29 H29C 109.5
H29B C29 H29C 109.5
N3 C30 O4 104.9(2)
N3 C30 C31 114.3(2)
O4 C30 C31 111.0(2)
N3 C30 C27 104.1(2)
O4 C30 C27 107.3(2)
C31 C30 C27 114.4(2)
C32 C31 C30 123.5(2)
C32 C31 H31 118.2
C30 C31 H31 118.2
C31 C32 C33 121.0(3)
C31 C32 H32 119.5
C33 C32 H32 119.5
C38 C33 C34 119.1(3)
C38 C33 C32 123.4(3)
C34 C33 C32 117.5(3)
O4 C34 C35 117.0(3)
O4 C34 C33 122.0(2)
C35 C34 C33 120.9(3)
C36 C35 C34 119.6(3)
C36 C35 H35 120.2
C34 C35 H35 120.2
C37 C36 C35 118.7(3)
C37 C36 H36 120.7
C35 C36 H36 120.7
C36 C37 C38 122.6(3)
C36 C37 N4 119.0(3)
C38 C37 N4 118.4(3)
C37 C38 C33 119.0(3)
C37 C38 H38 120.5
C33 C38 H38 120.5
Cl2 C41 Cl1 112.0(2)
Cl2 C41 H41A 109.2
Cl1 C41 H41A 109.2
Cl2 C41 H41B 109.2
Cl1 C41 H41B 109.2
H41A C41 H41B 107.9

loop_
_geom_bond_atom_site_label_1
_geom_bond_atom_site_label_2
_geom_bond_distance
Br1 C4 1.900(3)
Br2 C23 1.903(3)
O1 C15 1.352(3)
O1 C11 1.473(3)
O2 N2 1.236(4)
O3 N2 1.231(3)
O4 C34 1.347(3)
O4 C30 1.490(3)
O5 N4 1.223(3)
O6 N4 1.229(3)
N1 C6 1.413(3)
N1 C11 1.448(4)
N1 C7 1.462(3)
N2 C18 1.463(4)
N3 C25 1.398(3)
N3 C30 1.426(4)
N3 C26 1.457(3)
N4 C37 1.469(4)
C1 C2 1.391(4)
C1 C6 1.406(4)
C1 C20 1.491(4)
C2 C3 1.379(4)
C2 H2 0.9500
C3 C4 1.389(4)
C3 H3 0.9500
C4 C5 1.377(4)
C5 C6 1.407(4)
C5 C8 1.521(4)
C7 H7A 0.9800
C7 H7B 0.9800
C7 H7C 0.9800
C8 C9 1.532(4)
C8 C10 1.544(4)
C8 C11 1.555(4)
C9 H9A 0.9800
C9 H9B 0.9800
C9 H9C 0.9800
C10 H10A 0.9800
C10 H10B 0.9800
C10 H10C 0.9800
C11 C12 1.503(4)
C12 C13 1.329(4)
C12 H12 0.9500
C13 C14 1.451(4)
C13 H13 0.9500
C14 C19 1.392(4)
C14 C15 1.399(4)
C15 C16 1.387(4)
C16 C17 1.378(4)
C16 H16 0.9500
C17 C18 1.392(4)
C17 H17 0.9500
C18 C19 1.375(4)
C19 H19 0.9500
C20 C25 1.391(4)
C20 C21 1.407(4)
C21 C22 1.375(4)
C21 H21 0.9500
C22 C23 1.390(4)
C22 H22 0.9500
C23 C24 1.375(4)
C24 C25 1.412(4)
C24 C27 1.514(4)
C26 H26A 0.9800
C26 H26B 0.9800
C26 H26C 0.9800
C27 C28 1.524(4)
C27 C29 1.545(4)
C27 C30 1.568(4)
C28 H28A 0.9800
C28 H28B 0.9800
C28 H28C 0.9800
C29 H29A 0.9800
C29 H29B 0.9800
C29 H29C 0.9800
C30 C31 1.495(4)
C31 C32 1.319(4)
C31 H31 0.9500
C32 C33 1.457(4)
C32 H32 0.9500
C33 C38 1.384(4)
C33 C34 1.404(4)
C34 C35 1.393(4)
C35 C36 1.385(4)
C35 H35 0.9500
C36 C37 1.382(4)
C36 H36 0.9500
C37 C38 1.383(4)
C38 H38 0.9500
Cl1 C41 1.758(4)
Cl2 C41 1.731(4)
C41 H41A 0.9900
C41 H41B 0.9900

loop_
_geom_torsion_atom_site_label_1
_geom_torsion_atom_site_label_2
_geom_torsion_atom_site_label_3
_geom_torsion_atom_site_label_4
_geom_torsion
C6 C1 C2 C3 3.8(4)
C20 C1 C2 C3 -175.9(3)
C1 C2 C3 C4 0.3(4)
C2 C3 C4 C5 -4.0(4)
C2 C3 C4 Br1 176.5(2)
C3 C4 C5 C6 3.4(4)
Br1 C4 C5 C6 -177.2(2)
C3 C4 C5 C8 178.4(3)
Br1 C4 C5 C8 -2.2(4)
C2 C1 C6 C5 -4.4(4)
C20 C1 C6 C5 175.2(3)
C2 C1 C6 N1 178.9(3)
C20 C1 C6 N1 -1.4(5)
C4 C5 C6 C1 1.0(4)
C8 C5 C6 C1 -175.1(3)
C4 C5 C6 N1 178.2(2)
C8 C5 C6 N1 2.1(3)
C11 N1 C6 C1 -163.3(3)
C7 N1 C6 C1 -26.9(4)
C11 N1 C6 C5 19.7(3)
C7 N1 C6 C5 156.1(3)
C4 C5 C8 C9 45.1(4)
C6 C5 C8 C9 -139.6(3)
C4 C5 C8 C10 -79.9(4)
C6 C5 C8 C10 95.5(3)
C4 C5 C8 C11 163.8(3)
C6 C5 C8 C11 -20.9(3)
C6 N1 C11 O1 78.9(2)
C7 N1 C11 O1 -61.0(3)
C6 N1 C11 C12 -158.1(2)
C7 N1 C11 C12 62.0(3)
C6 N1 C11 C8 -32.7(3)
C7 N1 C11 C8 -172.6(2)
C15 O1 C11 N1 131.9(2)
C15 O1 C11 C12 8.7(4)
C15 O1 C11 C8 -117.9(3)
C5 C8 C11 N1 31.9(3)
C9 C8 C11 N1 155.8(2)
C10 C8 C11 N1 -82.6(3)
C5 C8 C11 O1 -79.1(2)
C9 C8 C11 O1 44.7(3)
C10 C8 C11 O1 166.4(2)
C5 C8 C11 C12 155.9(2)
C9 C8 C11 C12 -80.3(3)
C10 C8 C11 C12 41.3(3)
N1 C11 C12 C13 -126.9(3)
O1 C11 C12 C13 -8.0(4)
C8 C11 C12 C13 113.8(3)
C11 C12 C13 C14 2.8(4)
C12 C13 C14 C19 -179.8(3)
C12 C13 C14 C15 2.5(4)
C11 O1 C15 C16 176.7(2)
C11 O1 C15 C14 -4.2(4)
C19 C14 C15 O1 -179.6(2)
C13 C14 C15 O1 -1.8(4)
C19 C14 C15 C16 -0.7(4)
C13 C14 C15 C16 177.2(3)
O1 C15 C16 C17 179.3(2)
C14 C15 C16 C17 0.3(4)
C15 C16 C17 C18 0.5(4)
C16 C17 C18 C19 -1.0(4)
C16 C17 C18 N2 178.6(2)
O3 N2 C18 C19 -5.8(4)
O2 N2 C18 C19 174.2(3)
O3 N2 C18 C17 174.6(3)
O2 N2 C18 C17 -5.5(4)
C17 C18 C19 C14 0.6(4)
N2 C18 C19 C14 -179.0(2)
C15 C14 C19 C18 0.2(4)
C13 C14 C19 C18 -177.5(3)
C2 C1 C20 C25 106.4(3)
C6 C1 C20 C25 -73.2(4)
C2 C1 C20 C21 -77.2(3)
C6 C1 C20 C21 103.2(3)
C25 C20 C21 C22 3.0(4)
C1 C20 C21 C22 -173.7(2)
C20 C21 C22 C23 2.1(4)
C21 C22 C23 C24 -2.7(4)
C21 C22 C23 Br2 177.8(2)
C22 C23 C24 C25 -2.0(4)
Br2 C23 C24 C25 177.56(19)
C22 C23 C24 C27 -178.4(3)
Br2 C23 C24 C27 1.1(4)
C21 C20 C25 N3 172.6(2)
C1 C20 C25 N3 -10.9(4)
C21 C20 C25 C24 -7.8(4)
C1 C20 C25 C24 168.6(2)
C30 N3 C25 C20 156.6(3)
C26 N3 C25 C20 7.9(4)
C30 N3 C25 C24 -23.0(3)
C26 N3 C25 C24 -171.7(2)
C23 C24 C25 C20 7.4(4)
C27 C24 C25 C20 -175.4(2)
C23 C24 C25 N3 -172.9(2)
C27 C24 C25 N3 4.3(3)
C23 C24 C27 C28 -50.0(4)
C25 C24 C27 C28 133.3(2)
C23 C24 C27 C29 74.8(4)
C25 C24 C27 C29 -101.9(3)
C23 C24 C27 C30 -169.6(3)
C25 C24 C27 C30 13.7(3)
C25 N3 C30 O4 -81.5(2)
C26 N3 C30 O4 69.6(3)
C25 N3 C30 C31 156.7(2)
C26 N3 C30 C31 -52.3(3)
C25 N3 C30 C27 31.1(3)
C26 N3 C30 C27 -177.8(2)
C34 O4 C30 N3 -141.8(2)
C34 O4 C30 C31 -17.8(3)
C34 O4 C30 C27 108.0(3)
C24 C27 C30 N3 -26.5(2)
C28 C27 C30 N3 -150.1(2)
C29 C27 C30 N3 88.0(3)
C24 C27 C30 O4 84.4(2)
C28 C27 C30 O4 -39.3(3)
C29 C27 C30 O4 -161.2(2)
C24 C27 C30 C31 -152.0(2)
C28 C27 C30 C31 84.4(3)
C29 C27 C30 C31 -37.5(3)
N3 C30 C31 C32 134.5(3)
O4 C30 C31 C32 16.1(4)
C27 C30 C31 C32 -105.6(3)
C30 C31 C32 C33 -5.2(4)
C31 C32 C33 C38 177.5(3)
C31 C32 C33 C34 -5.7(4)
C30 O4 C34 C35 -172.8(2)
C30 O4 C34 C33 8.8(4)
C38 C33 C34 O4 -179.2(2)
C32 C33 C34 O4 3.8(4)
C38 C33 C34 C35 2.5(4)
C32 C33 C34 C35 -174.5(2)
O4 C34 C35 C36 178.7(2)
C33 C34 C35 C36 -3.0(4)
C34 C35 C36 C37 1.1(4)
C35 C36 C37 C38 1.3(4)
C35 C36 C37 N4 -178.2(2)
O5 N4 C37 C36 177.0(3)
O6 N4 C37 C36 -2.6(4)
O5 N4 C37 C38 -2.5(4)
O6 N4 C37 C38 178.0(2)
C36 C37 C38 C33 -1.7(4)
N4 C37 C38 C33 177.7(2)
C34 C33 C38 C37 -0.2(4)
C32 C33 C38 C37 176.6(2)
